data_4324551
loop_
_publ_author_name
'Pierre Thu\'ery'

_publ_section_title
;
 Solid State Structure of Thorium(IV) Complexes with Common
 Aminopolycarboxylate Ligands
;
_journal_name_full 'Inorganic Chemistry'
_journal_page_first 1898
_journal_page_last 1904
_journal_paper_doi 10.1021/ic102359q
_journal_volume 50
_journal_year 2011
_chemical_formula_sum 'C10 H18 N2 O11 Th'
_chemical_formula_weight 574.30
_space_group_IT_number 14
_symmetry_cell_setting monoclinic
_symmetry_space_group_name_Hall '-P 2yn'
_symmetry_space_group_name_H-M 'P 1 21/n 1'
_atom_sites_solution_hydrogens geom
_atom_sites_solution_primary direct
_atom_sites_solution_secondary difmap
_audit_creation_method SHELXL-97
_cell_angle_alpha 90.00
_cell_angle_beta 101.349(4)
_cell_angle_gamma 90.00
_cell_formula_units_Z 4
_cell_length_a 6.7301(4)
_cell_length_b 19.4288(14)
_cell_length_c 12.1668(7)
_cell_measurement_reflns_used 48627
_cell_measurement_temperature 150(2)
_cell_measurement_theta_max 25.68
_cell_measurement_theta_min 3.22
_cell_volume 1559.80(17)
_computing_cell_refinement 'HKL2000 (Otwinowski & Minor, 1997)'
_computing_data_collection 'COLLECT (Nonius, 1998)'
_computing_data_reduction 'HKL2000 (Otwinowski & Minor, 1997)'
_computing_molecular_graphics 'SHELXTL (Sheldrick, 2008)'
_computing_publication_material 'SHELXTL (Sheldrick, 2008); PLATON (Spek, 2003)'
_computing_structure_refinement 'SHELXL-97 (Sheldrick, 2008)'
_computing_structure_solution 'SHELXS-97 (Sheldrick, 2008)'
_diffrn_ambient_temperature 150(2)
_diffrn_measured_fraction_theta_full 0.999
_diffrn_measured_fraction_theta_max 0.999
_diffrn_measurement_device_type 'Nonius Kappa-CCD area-detector diffractometer'
_diffrn_measurement_method 'two \f and four \w scans with 2\% steps (413 frames)'
_diffrn_radiation_monochromator graphite
_diffrn_radiation_source 'fine-focus sealed tube'
_diffrn_radiation_type MoK\a
_diffrn_radiation_wavelength 0.71073
_diffrn_reflns_av_R_equivalents 0.0309
_diffrn_reflns_av_sigmaI/netI 0.0354
_diffrn_reflns_limit_h_max 8
_diffrn_reflns_limit_h_min -8
_diffrn_reflns_limit_k_max 23
_diffrn_reflns_limit_k_min -23
_diffrn_reflns_limit_l_max 14
_diffrn_reflns_limit_l_min -14
_diffrn_reflns_number 48627
_diffrn_reflns_theta_full 25.68
_diffrn_reflns_theta_max 25.68
_diffrn_reflns_theta_min 3.22
_diffrn_standards_decay_% 0
_diffrn_standards_interval_time 0
_diffrn_standards_number 0
_exptl_absorpt_coefficient_mu 9.623
_exptl_absorpt_correction_T_max 0.749
_exptl_absorpt_correction_T_min 0.474
_exptl_absorpt_correction_type multi-scan
_exptl_absorpt_process_details 'SCALEPACK (Otwinowski & Minor, 1997)'
_exptl_crystal_colour colourless
_exptl_crystal_density_diffrn 2.446
_exptl_crystal_description platelet
_exptl_crystal_F_000 1080
_exptl_crystal_size_max 0.17
_exptl_crystal_size_mid 0.10
_exptl_crystal_size_min 0.03
_refine_diff_density_max 0.782
_refine_diff_density_min -1.529
_refine_diff_density_rms 0.157
_refine_ls_extinction_method none
_refine_ls_goodness_of_fit_ref 1.037
_refine_ls_hydrogen_treatment constr
_refine_ls_matrix_type full
_refine_ls_number_parameters 217
_refine_ls_number_reflns 2953
_refine_ls_number_restraints 0
_refine_ls_restrained_S_all 1.037
_refine_ls_R_factor_all 0.0297
_refine_ls_R_factor_gt 0.0246
_refine_ls_shift/su_max 0.001
_refine_ls_shift/su_mean 0.000
_refine_ls_structure_factor_coef Fsqd
_refine_ls_weighting_details 'calc w=1/[\s^2^(Fo^2^)+(0.0343P)^2^+0.7097P] where P=(Fo^2^+2Fc^2^)/3'
_refine_ls_weighting_scheme calc
_refine_ls_wR_factor_gt 0.0586
_refine_ls_wR_factor_ref 0.0601
_reflns_number_gt 2663
_reflns_number_total 2953
_reflns_threshold_expression >2sigma(I)
_cod_data_source_file ic102359q_si_002_3.cif
_cod_data_source_block 3
_cod_original_sg_symbol_H-M 'P 21/n'
_cod_database_code 4324551

loop_
_symmetry_equiv_pos_as_xyz
'x, y, z'
'-x+1/2, y+1/2, -z+1/2'
'-x, -y, -z'
'x-1/2, -y-1/2, z-1/2'

loop_
_atom_site_label
_atom_site_type_symbol
_atom_site_fract_x
_atom_site_fract_y
_atom_site_fract_z
_atom_site_U_iso_or_equiv
_atom_site_adp_type
_atom_site_occupancy
_atom_site_symmetry_multiplicity
_atom_site_calc_flag
_atom_site_refinement_flags
Th Th 0.02039(2) 0.716881(8) 0.356914(12) 0.01766(8) Uani 1 1 d .
O1 O -0.3272(5) 0.75098(19) 0.3510(3) 0.0246(7) Uani 1 1 d .
O2 O -0.6294(4) 0.75038(18) 0.3979(3) 0.0237(7) Uani 1 1 d .
O3 O 0.1868(4) 0.62605(16) 0.4742(2) 0.0233(7) Uani 1 1 d .
O4 O 0.2982(5) 0.58679(17) 0.6477(3) 0.0272(7) Uani 1 1 d .
O5 O -0.1672(5) 0.73749(17) 0.1634(2) 0.0228(7) Uani 1 1 d .
O6 O -0.4372(5) 0.71862(15) 0.0280(2) 0.0229(7) Uani 1 1 d .
O7 O 0.1697(4) 0.64750(17) 0.2329(2) 0.0227(7) Uani 1 1 d .
O8 O 0.2172(5) 0.54872(18) 0.1497(3) 0.0314(8) Uani 1 1 d .
O9 O 0.0396(5) 0.83711(16) 0.3042(3) 0.0299(8) Uani 1 1 d .
H9A H 0.1512 0.8597 0.3226 0.036 Uiso 1 1 d R
H9B H -0.0400 0.8648 0.2533 0.036 Uiso 1 1 d R
O10 O 0.3311(5) 0.91417(19) 0.4035(3) 0.0387(9) Uani 1 1 d .
H10A H 0.3295 0.9498 0.3496 0.046 Uiso 1 1 d R
H10B H 0.4443 0.8952 0.4025 0.046 Uiso 1 1 d R
O11 O 0.2449(6) 0.5839(2) -0.0706(3) 0.0496(11) Uani 1 1 d .
H11A H 0.2513 0.6308 -0.1010 0.060 Uiso 1 1 d R
H11B H 0.2524 0.5879 -0.0010 0.060 Uiso 1 1 d R
N1 N -0.1819(5) 0.6512(2) 0.5012(3) 0.0203(8) Uani 1 1 d .
N2 N -0.2045(5) 0.60876(19) 0.2613(3) 0.0193(8) Uani 1 1 d .
C1 C -0.3514(7) 0.6951(3) 0.5209(3) 0.0227(10) Uani 1 1 d .
H1A H -0.3019 0.7275 0.5807 0.027 Uiso 1 1 calc R
H1B H -0.4540 0.6667 0.5442 0.027 Uiso 1 1 calc R
C2 C -0.4446(7) 0.7342(2) 0.4153(4) 0.0211(10) Uani 1 1 d .
C3 C -0.0312(6) 0.6379(3) 0.6058(4) 0.0242(10) Uani 1 1 d .
H3A H -0.0818 0.6027 0.6497 0.029 Uiso 1 1 calc R
H3B H -0.0088 0.6796 0.6504 0.029 Uiso 1 1 calc R
C4 C 0.1672(7) 0.6143(2) 0.5755(4) 0.0233(10) Uani 1 1 d .
C5 C -0.2579(7) 0.5827(2) 0.4544(3) 0.0220(9) Uani 1 1 d .
H5A H -0.3586 0.5661 0.4951 0.026 Uiso 1 1 calc R
H5B H -0.1461 0.5502 0.4667 0.026 Uiso 1 1 calc R
C6 C -0.3500(6) 0.5842(3) 0.3314(4) 0.0227(10) Uani 1 1 d .
H6A H -0.3959 0.5383 0.3074 0.027 Uiso 1 1 calc R
H6B H -0.4674 0.6142 0.3194 0.027 Uiso 1 1 calc R
C7 C -0.3224(7) 0.6255(3) 0.1471(3) 0.0243(10) Uani 1 1 d .
H7A H -0.4640 0.6151 0.1450 0.029 Uiso 1 1 calc R
H7B H -0.2764 0.5958 0.0931 0.029 Uiso 1 1 calc R
C8 C -0.3056(6) 0.6992(2) 0.1113(3) 0.0195(9) Uani 1 1 d .
C9 C -0.0536(7) 0.5542(2) 0.2503(4) 0.0241(10) Uani 1 1 d .
H9C H -0.1179 0.5186 0.1996 0.029 Uiso 1 1 calc R
H9D H -0.0037 0.5332 0.3229 0.029 Uiso 1 1 calc R
C10 C 0.1229(6) 0.5854(3) 0.2055(4) 0.0231(10) Uani 1 1 d .

loop_
_atom_site_aniso_label
_atom_site_aniso_U_11
_atom_site_aniso_U_22
_atom_site_aniso_U_33
_atom_site_aniso_U_23
_atom_site_aniso_U_13
_atom_site_aniso_U_12
Th 0.01466(11) 0.02066(12) 0.01758(11) -0.00011(6) 0.00298(8) 0.00003(6)
O1 0.0183(16) 0.0290(19) 0.0274(16) 0.0039(14) 0.0069(14) 0.0009(14)
O2 0.0136(15) 0.0276(18) 0.0290(17) -0.0007(15) 0.0017(13) -0.0003(14)
O3 0.0193(15) 0.0242(18) 0.0267(16) 0.0052(13) 0.0055(13) 0.0033(13)
O4 0.0258(17) 0.0231(18) 0.0291(16) 0.0017(14) -0.0036(14) 0.0010(14)
O5 0.0259(17) 0.0250(18) 0.0177(15) 0.0013(13) 0.0049(14) -0.0036(14)
O6 0.0208(17) 0.032(2) 0.0145(15) 0.0045(12) 0.0005(14) 0.0008(13)
O7 0.0217(15) 0.0220(17) 0.0264(15) -0.0027(14) 0.0093(13) 0.0009(14)
O8 0.0269(17) 0.033(2) 0.0376(18) -0.0069(15) 0.0129(15) 0.0000(15)
O9 0.0270(17) 0.0235(19) 0.0329(18) 0.0076(14) -0.0093(15) -0.0051(14)
O10 0.0344(19) 0.030(2) 0.048(2) 0.0068(17) -0.0012(17) -0.0024(16)
O11 0.050(2) 0.057(3) 0.040(2) 0.0085(19) 0.0038(19) -0.013(2)
N1 0.0140(17) 0.025(2) 0.0216(17) 0.0005(16) 0.0017(15) 0.0024(16)
N2 0.0178(18) 0.022(2) 0.0179(17) 0.0005(15) 0.0044(15) 0.0002(15)
C1 0.018(2) 0.035(3) 0.016(2) 0.0022(19) 0.0044(18) 0.002(2)
C2 0.018(2) 0.026(3) 0.019(2) -0.0053(18) 0.0030(19) -0.0013(19)
C3 0.023(2) 0.030(3) 0.019(2) 0.0056(19) 0.0021(18) -0.001(2)
C4 0.021(2) 0.022(2) 0.026(2) 0.0006(19) 0.001(2) 0.0003(19)
C5 0.017(2) 0.024(2) 0.025(2) 0.0005(19) 0.0055(18) -0.0036(19)
C6 0.019(2) 0.025(2) 0.024(2) -0.0015(19) 0.0051(19) 0.0012(19)
C7 0.021(2) 0.030(3) 0.020(2) -0.0016(19) -0.0008(19) -0.0048(19)
C8 0.017(2) 0.025(2) 0.017(2) -0.0013(18) 0.0056(18) 0.0006(19)
C9 0.026(2) 0.018(2) 0.029(2) -0.0027(19) 0.004(2) 0.0019(19)
C10 0.021(2) 0.025(3) 0.022(2) -0.0029(19) 0.0024(19) 0.0030(19)

loop_
_atom_type_symbol
_atom_type_description
_atom_type_scat_dispersion_real
_atom_type_scat_dispersion_imag
_atom_type_scat_source
C C 0.0033 0.0016 'International Tables Vol C Tables 4.2.6.8 and 6.1.1.4'
H H 0.0000 0.0000 'International Tables Vol C Tables 4.2.6.8 and 6.1.1.4'
N N 0.0061 0.0033 'International Tables Vol C Tables 4.2.6.8 and 6.1.1.4'
O O 0.0106 0.0060 'International Tables Vol C Tables 4.2.6.8 and 6.1.1.4'
Th Th -7.2400 8.8979 'International Tables Vol C Tables 4.2.6.8 and 6.1.1.4'

loop_
_geom_angle_atom_site_label_1
_geom_angle_atom_site_label_2
_geom_angle_atom_site_label_3
_geom_angle
_geom_angle_site_symmetry_1
_geom_angle_site_symmetry_3
O7 Th O6 148.27(10) . 4_676
O7 Th O2 76.49(11) . 1_655
O6 Th O2 74.55(11) 4_676 1_655
O7 Th O3 75.86(10) . .
O6 Th O3 84.62(10) 4_676 .
O2 Th O3 75.63(11) 1_655 .
O7 Th O1 131.35(11) . .
O6 Th O1 80.33(11) 4_676 .
O2 Th O1 146.72(12) 1_655 .
O3 Th O1 123.63(11) . .
O7 Th O9 108.96(11) . .
O6 Th O9 73.95(11) 4_676 .
O2 Th O9 72.16(11) 1_655 .
O3 Th O9 144.97(10) . .
O1 Th O9 80.23(11) . .
O7 Th O5 71.92(10) . .
O6 Th O5 133.82(11) 4_676 .
O2 Th O5 116.74(11) 1_655 .
O3 Th O5 140.75(11) . .
O1 Th O5 67.55(10) . .
O9 Th O5 68.75(10) . .
O7 Th N2 63.93(10) . .
O6 Th N2 137.54(11) 4_676 .
O2 Th N2 137.80(11) 1_655 .
O3 Th N2 80.89(11) . .
O1 Th N2 75.21(11) . .
O9 Th N2 133.19(10) . .
O5 Th N2 65.19(10) . .
O7 Th N1 117.76(12) . .
O6 Th N1 71.13(11) 4_676 .
O2 Th N1 125.76(10) 1_655 .
O3 Th N1 60.64(10) . .
O1 Th N1 63.07(11) . .
O9 Th N1 132.47(12) . .
O5 Th N1 117.39(10) . .
N2 Th N1 66.95(11) . .
C2 O1 Th 129.2(3) . .
C2 O2 Th 149.7(3) . 1_455
C4 O3 Th 125.2(3) . .
C8 O5 Th 124.8(3) . .
C8 O6 Th 142.8(3) . 4_575
C10 O7 Th 125.9(3) . .
Th O9 H9A 120.7 . .
Th O9 H9B 133.7 . .
H9A O9 H9B 104.0 . .
H10A O10 H10B 101.2 . .
H11A O11 H11B 107.0 . .
C1 N1 C3 112.3(3) . .
C1 N1 C5 111.0(3) . .
C3 N1 C5 107.2(3) . .
C1 N1 Th 109.3(3) . .
C3 N1 Th 106.7(2) . .
C5 N1 Th 110.2(2) . .
C9 N2 C7 108.5(3) . .
C9 N2 C6 110.9(4) . .
C7 N2 C6 108.2(3) . .
C9 N2 Th 104.9(2) . .
C7 N2 Th 112.3(3) . .
C6 N2 Th 112.0(2) . .
N1 C1 C2 110.8(3) . .
N1 C1 H1A 109.5 . .
C2 C1 H1A 109.5 . .
N1 C1 H1B 109.5 . .
C2 C1 H1B 109.5 . .
H1A C1 H1B 108.1 . .
O1 C2 O2 123.5(4) . .
O1 C2 C1 116.7(4) . .
O2 C2 C1 119.8(4) . .
N1 C3 C4 109.2(4) . .
N1 C3 H3A 109.8 . .
C4 C3 H3A 109.8 . .
N1 C3 H3B 109.8 . .
C4 C3 H3B 109.8 . .
H3A C3 H3B 108.3 . .
O4 C4 O3 124.4(4) . .
O4 C4 C3 119.6(4) . .
O3 C4 C3 116.0(4) . .
N1 C5 C6 113.8(4) . .
N1 C5 H5A 108.8 . .
C6 C5 H5A 108.8 . .
N1 C5 H5B 108.8 . .
C6 C5 H5B 108.8 . .
H5A C5 H5B 107.7 . .
N2 C6 C5 112.7(3) . .
N2 C6 H6A 109.1 . .
C5 C6 H6A 109.1 . .
N2 C6 H6B 109.1 . .
C5 C6 H6B 109.1 . .
H6A C6 H6B 107.8 . .
N2 C7 C8 114.8(4) . .
N2 C7 H7A 108.6 . .
C8 C7 H7A 108.6 . .
N2 C7 H7B 108.6 . .
C8 C7 H7B 108.6 . .
H7A C7 H7B 107.5 . .
O5 C8 O6 124.0(4) . .
O5 C8 C7 120.3(4) . .
O6 C8 C7 115.7(4) . .
N2 C9 C10 109.9(4) . .
N2 C9 H9C 109.7 . .
C10 C9 H9C 109.7 . .
N2 C9 H9D 109.7 . .
C10 C9 H9D 109.7 . .
H9C C9 H9D 108.2 . .
O8 C10 O7 124.0(4) . .
O8 C10 C9 119.0(4) . .
O7 C10 C9 116.9(4) . .

loop_
_geom_bond_atom_site_label_1
_geom_bond_atom_site_label_2
_geom_bond_distance
_geom_bond_site_symmetry_2
Th O7 2.387(3) .
Th O6 2.398(3) 4_676
Th O2 2.401(3) 1_655
Th O3 2.404(3) .
Th O1 2.418(3) .
Th O9 2.432(3) .
Th O5 2.475(3) .
Th N2 2.714(4) .
Th N1 2.740(4) .
O1 C2 1.259(5) .
O2 C2 1.259(5) .
O2 Th 2.401(3) 1_455
O3 C4 1.285(5) .
O4 C4 1.237(5) .
O5 C8 1.261(5) .
O6 C8 1.265(5) .
O6 Th 2.398(3) 4_575
O7 C10 1.275(6) .
O8 C10 1.241(5) .
O9 H9A 0.8604 .
O9 H9B 0.9103 .
O10 H10A 0.9519 .
O10 H10B 0.8489 .
O11 H11A 0.9866 .
O11 H11B 0.8421 .
N1 C1 1.482(6) .
N1 C3 1.485(5) .
N1 C5 1.497(6) .
N2 C9 1.492(6) .
N2 C7 1.494(5) .
N2 C6 1.498(6) .
C1 C2 1.518(6) .
C1 H1A 0.9700 .
C1 H1B 0.9700 .
C3 C4 1.524(6) .
C3 H3A 0.9700 .
C3 H3B 0.9700 .
C5 C6 1.502(6) .
C5 H5A 0.9700 .
C5 H5B 0.9700 .
C6 H6A 0.9700 .
C6 H6B 0.9700 .
C7 C8 1.508(7) .
C7 H7A 0.9700 .
C7 H7B 0.9700 .
C9 C10 1.527(6) .
C9 H9C 0.9700 .
C9 H9D 0.9700 .

loop_
_geom_hbond_atom_site_label_D
_geom_hbond_atom_site_label_H
_geom_hbond_atom_site_label_A
_geom_hbond_distance_DH
_geom_hbond_distance_HA
_geom_hbond_distance_DA
_geom_hbond_angle_DHA
_geom_hbond_site_symmetry_A
O9 H9A O10 0.86 1.76 2.572(4) 157.4 .
O9 H9B O4 0.91 1.78 2.689(4) 175.7 4_575
O10 H10A O8 0.95 1.95 2.697(5) 134.0 2
O10 H10B O11 0.85 2.03 2.740(5) 141.4 4_676
O11 H11A O1 0.99 2.40 3.354(6) 161.7 4_675
O11 H11B O8 0.84 2.04 2.808(5) 150.9 .
